data_7243241
loop_
_publ_author_name
'Chuang, Po-Min'
'Wu, Jing-Yun'

_publ_section_title
;
 A highly stable Zn coordination polymer exhibiting pH-dependent
 fluorescence and as a visually ratiometric and on--off fluorescent sensor
;
_journal_issue 30
_journal_name_full CrystEngComm
_journal_page_first 5226
_journal_page_last 5240
_journal_paper_doi 10.1039/D1CE00705J
_journal_volume 23
_journal_year 2021
_chemical_formula_sum 'C40 H29 N3 O9 Zn2'
_chemical_formula_weight 826.40
_space_group_crystal_system monoclinic
_space_group_IT_number 15
_space_group_name_Hall '-C 2yc'
_space_group_name_H-M_alt 'C 1 2/c 1'
_atom_sites_solution_hydrogens mixed
_audit_creation_method SHELXL-2014/7
_audit_update_record
;
2020-03-19 deposited with the CCDC.	2021-07-06 downloaded from the CCDC.
;
_cell_angle_alpha 90
_cell_angle_beta 107.575(7)
_cell_angle_gamma 90
_cell_formula_units_Z 8
_cell_length_a 25.237(6)
_cell_length_b 19.307(4)
_cell_length_c 15.041(3)
_cell_measurement_reflns_used 9924
_cell_measurement_temperature 150(2)
_cell_measurement_theta_max 26.3
_cell_measurement_theta_min 2.81
_cell_volume 6987(3)
_computing_cell_refinement 'Bruker D8 Venture'
_computing_data_collection 'Bruker D8 Venture'
_computing_data_reduction 'Bruker SAINT'
_computing_molecular_graphics 'Bruker SHELXTL'
_computing_publication_material 'Bruker SHELXTL'
_computing_structure_refinement 'SHELXL-2014/7 (Sheldrick, 2014)'
_computing_structure_solution 'SHELXS-97 (Sheldrick 2008)'
_diffrn_ambient_temperature 150(2)
_diffrn_measured_fraction_theta_full 0.976
_diffrn_measured_fraction_theta_max 0.966
_diffrn_measurement_device_type 'CCD area detector'
_diffrn_measurement_method 'phi and omega scans'
_diffrn_radiation_type MoK\a
_diffrn_radiation_wavelength 0.71073
_diffrn_reflns_av_R_equivalents 0.0605
_diffrn_reflns_av_unetI/netI 0.0482
_diffrn_reflns_Laue_measured_fraction_full 0.976
_diffrn_reflns_Laue_measured_fraction_max 0.966
_diffrn_reflns_limit_h_max 31
_diffrn_reflns_limit_h_min -31
_diffrn_reflns_limit_k_max 24
_diffrn_reflns_limit_k_min -24
_diffrn_reflns_limit_l_max 16
_diffrn_reflns_limit_l_min -18
_diffrn_reflns_number 44085
_diffrn_reflns_point_group_measured_fraction_full 0.976
_diffrn_reflns_point_group_measured_fraction_max 0.966
_diffrn_reflns_theta_full 25.242
_diffrn_reflns_theta_max 26.582
_diffrn_reflns_theta_min 2.808
_exptl_absorpt_coefficient_mu 1.437
_exptl_absorpt_correction_T_max 0.9281
_exptl_absorpt_correction_T_min 0.743
_exptl_absorpt_correction_type multi-scan
_exptl_crystal_colour yellow
_exptl_crystal_density_diffrn 1.571
_exptl_crystal_description prism
_exptl_crystal_F_000 3376
_exptl_crystal_size_max 0.6
_exptl_crystal_size_mid 0.24
_exptl_crystal_size_min 0.09
_refine_diff_density_max 1.704
_refine_diff_density_min -0.922
_refine_diff_density_rms 0.155
_refine_ls_extinction_method none
_refine_ls_goodness_of_fit_ref 1.090
_refine_ls_hydrogen_treatment constr
_refine_ls_matrix_type full
_refine_ls_number_parameters 505
_refine_ls_number_reflns 7044
_refine_ls_number_restraints 0
_refine_ls_restrained_S_all 1.090
_refine_ls_R_factor_all 0.1413
_refine_ls_R_factor_gt 0.0992
_refine_ls_shift/su_max 0.000
_refine_ls_shift/su_mean 0.000
_refine_ls_structure_factor_coef Fsqd
_refine_ls_weighting_details 'w=1/[\s^2^(Fo^2^)+(0.0763P)^2^+225.8547P] where P=(Fo^2^+2Fc^2^)/3'
_refine_ls_weighting_scheme calc
_refine_ls_wR_factor_gt 0.2651
_refine_ls_wR_factor_ref 0.2911
_reflns_Friedel_coverage 0.000
_reflns_number_gt 4765
_reflns_number_total 7044
_reflns_threshold_expression 'I > 2\s(I)'
_cod_data_source_file d1ce00705j2.cif
_cod_data_source_block shelx
_cod_depositor_comments 'Adding full bibliography for 7243241.cif.'
_cod_original_cell_volume 6987(2)
_cod_original_sg_symbol_H-M 'C 2/c'
_cod_database_code 7243241
_shelx_shelxl_version_number 2014/7
_shelx_space_group_comment
;
The symmetry employed for this shelxl refinement is uniquely defined
by the following loop, which should always be used as a source of
symmetry information in preference to the above space-group names.
They are only intended as comments.
;

loop_
_space_group_symop_operation_xyz
'x, y, z'
'-x, y, -z+1/2'
'x+1/2, y+1/2, z'
'-x+1/2, y+1/2, -z+1/2'
'-x, -y, -z'
'x, -y, z-1/2'
'-x+1/2, -y+1/2, -z'
'x+1/2, -y+1/2, z-1/2'

loop_
_atom_site_label
_atom_site_type_symbol
_atom_site_fract_x
_atom_site_fract_y
_atom_site_fract_z
_atom_site_U_iso_or_equiv
_atom_site_adp_type
_atom_site_occupancy
_atom_site_site_symmetry_order
_atom_site_calc_flag
_atom_site_refinement_flags_posn
_atom_site_refinement_flags_adp
_atom_site_refinement_flags_occupancy
_atom_site_disorder_assembly
_atom_site_disorder_group
C1 C 0.0503(4) 0.6790(5) 0.4343(8) 0.047(2) Uani 1 1 d . . . . .
C2 C 0.1027(5) 0.6962(5) 0.4938(10) 0.063(3) Uani 1 1 d . . . . .
H2 H 0.1131 0.7433 0.5068 0.075 Uiso 1 1 calc R U . . .
C3 C 0.1397(4) 0.6431(5) 0.5338(8) 0.052(3) Uani 1 1 d . . . . .
H3 H 0.1756 0.6548 0.5737 0.063 Uiso 1 1 calc R U . . .
C4 C 0.1254(4) 0.5724(5) 0.5169(7) 0.038(2) Uani 1 1 d . . . . .
C5 C 0.0720(3) 0.5568(4) 0.4582(6) 0.0322(19) Uani 1 1 d . . . . .
H5 H 0.0610 0.5098 0.4462 0.039 Uiso 1 1 calc R U . . .
C6 C 0.0352(4) 0.6091(4) 0.4175(7) 0.035(2) Uani 1 1 d . . . . .
C7 C -0.0203(3) 0.6088(5) 0.3522(7) 0.036(2) Uani 1 1 d . . . . .
C8 C -0.0561(3) 0.5569(5) 0.3090(6) 0.0333(19) Uani 1 1 d . . . . .
H8 H -0.0457 0.5098 0.3211 0.040 Uiso 1 1 calc R U . . .
C9 C -0.1086(3) 0.5741(5) 0.2465(7) 0.037(2) Uani 1 1 d . . . . .
C10 C -0.1215(4) 0.6438(5) 0.2275(8) 0.044(2) Uani 1 1 d . . . . .
H10 H -0.1557 0.6555 0.1824 0.053 Uiso 1 1 calc R U . . .
C11 C -0.0862(4) 0.6970(5) 0.2721(8) 0.051(3) Uani 1 1 d . . . . .
H11 H -0.0966 0.7442 0.2606 0.062 Uiso 1 1 calc R U . . .
C12 C -0.0352(4) 0.6786(5) 0.3338(7) 0.041(2) Uani 1 1 d . . . . .
C13 C 0.1905(3) 0.3999(5) 0.6002(6) 0.034(2) Uani 1 1 d . . . . .
H13 H 0.1782 0.3541 0.6064 0.041 Uiso 1 1 calc R U . . .
C14 C 0.1515(3) 0.4507(5) 0.5666(6) 0.035(2) Uani 1 1 d . . . . .
H14 H 0.1132 0.4390 0.5507 0.042 Uiso 1 1 calc R U . . .
C15 C 0.1663(3) 0.5182(5) 0.5551(6) 0.034(2) Uani 1 1 d . . . . .
C16 C 0.2242(4) 0.5303(5) 0.5807(8) 0.051(3) Uani 1 1 d . . . . .
H16 H 0.2379 0.5753 0.5745 0.061 Uiso 1 1 calc R U . . .
C17 C 0.2604(4) 0.4768(5) 0.6145(8) 0.049(3) Uani 1 1 d . . . . .
H17 H 0.2991 0.4866 0.6317 0.058 Uiso 1 1 calc R U . . .
C18 C -0.1683(4) 0.3995(5) 0.1671(8) 0.048(3) Uani 1 1 d . . . . .
H18 H -0.1549 0.3545 0.1597 0.058 Uiso 1 1 calc R U . . .
C19 C -0.1310(4) 0.4525(5) 0.1972(7) 0.045(2) Uani 1 1 d . . . . .
H19 H -0.0924 0.4425 0.2127 0.055 Uiso 1 1 calc R U . . .
C20 C -0.1471(3) 0.5189(5) 0.2057(6) 0.0320(19) Uani 1 1 d . . . . .
C21 C -0.2057(3) 0.5291(5) 0.1783(7) 0.039(2) Uani 1 1 d . . . . .
H21 H -0.2205 0.5742 0.1797 0.047 Uiso 1 1 calc R U . . .
C22 C -0.2406(4) 0.4742(5) 0.1501(7) 0.041(2) Uani 1 1 d . . . . .
H22 H -0.2795 0.4829 0.1311 0.050 Uiso 1 1 calc R U . . .
C23 C 0.4607(5) 0.3570(8) 0.8388(12) 0.083(5) Uani 1 1 d . . . . .
C24 C 0.4925(6) 0.4136(9) 0.865(2) 0.176(13) Uani 1 1 d . . . . .
H24 H 0.4762 0.4576 0.8456 0.211 Uiso 1 1 calc R U . . .
C25 C 0.5483(6) 0.4111(9) 0.919(2) 0.166(12) Uani 1 1 d . . . . .
H25 H 0.5684 0.4527 0.9392 0.199 Uiso 1 1 calc R U . . .
C26 C 0.5730(5) 0.3500(8) 0.9404(12) 0.090(5) Uani 1 1 d . . . . .
C27 C 0.5442(4) 0.2875(6) 0.9147(8) 0.055(3) Uani 1 1 d . . . . .
C28 C 0.4854(4) 0.2901(7) 0.8610(8) 0.056(3) Uani 1 1 d . . . . .
C29 C 0.4575(5) 0.2277(7) 0.8360(9) 0.067(3) Uani 1 1 d . . . . .
H29 H 0.4194 0.2288 0.8006 0.081 Uiso 1 1 calc R U . . .
C30 C 0.4820(7) 0.1661(9) 0.8597(13) 0.100(6) Uani 1 1 d . . . . .
H30 H 0.4615 0.1245 0.8420 0.121 Uiso 1 1 calc R U . . .
C31 C 0.5384(7) 0.1639(7) 0.9109(11) 0.093(5) Uani 1 1 d . . . . .
H31 H 0.5557 0.1202 0.9283 0.112 Uiso 1 1 calc R U . . .
C32 C 0.5692(5) 0.2224(7) 0.9366(8) 0.067(4) Uani 1 1 d . . . . .
H32 H 0.6077 0.2192 0.9693 0.080 Uiso 1 1 calc R U . . .
C33 C 0.3995(6) 0.3662(9) 0.7859(12) 0.090(5) Uani 1 1 d . . . . .
C34 C 0.6348(5) 0.3483(7) 0.9987(13) 0.076(4) Uani 1 1 d . . . . .
C35 C 0.2456(4) 0.2533(5) 0.9047(7) 0.042(2) Uani 1 1 d . . . . .
C36 C 0.2134(6) 0.2032(7) 0.9342(7) 0.066(4) Uani 1 1 d . . . . .
C37 C 0.2189(5) 0.1997(6) 1.0333(7) 0.053(3) Uani 1 1 d . . . . .
C38 C 0.1769(7) 0.1439(9) 1.0608(14) 0.034(4) Uani 0.5 1 d . . P . .
H38 H 0.1767 0.1411 1.1237 0.041 Uiso 0.5 1 calc R U P . .
C39 C 0.1401(8) 0.0987(10) 0.9916(16) 0.047(5) Uani 0.5 1 d . . P . .
H39 H 0.1217 0.0624 1.0133 0.057 Uiso 0.5 1 calc R U P . .
C40 C 0.1306(7) 0.1050(8) 0.9008(13) 0.036(4) Uani 0.5 1 d . . P . .
H40 H 0.1021 0.0793 0.8576 0.043 Uiso 0.5 1 calc R U P . .
C41 C 0.1655(7) 0.1525(9) 0.8701(12) 0.033(4) Uani 0.5 1 d . . P . .
H41 H 0.1599 0.1545 0.8048 0.039 Uiso 0.5 1 calc R U P . .
C42 C 0.2447(4) 0.2534(5) 0.8041(6) 0.037(2) Uani 1 1 d . . . . .
N1 N 0.0073(3) 0.7198(4) 0.3843(7) 0.053(2) Uani 1 1 d . . . . .
H101 H 0.0089 0.7623 0.3855 0.064 Uiso 1 1 d R U . . .
N2 N 0.2453(3) 0.4123(4) 0.6247(5) 0.0361(18) Uani 1 1 d . . . . .
N3 N -0.2238(3) 0.4097(4) 0.1475(5) 0.0352(17) Uani 1 1 d . . . . .
O1 O 0.2693(3) 0.2486(4) 0.5987(5) 0.0482(17) Uani 1 1 d . . . . .
H102 H 0.2889 0.2361 0.5576 0.072 Uiso 1 1 d R U . . .
O2 O 0.3730(3) 0.3194(7) 0.7453(7) 0.094(4) Uani 1 1 d . . . . .
O3 O 0.3796(4) 0.4256(7) 0.7824(12) 0.149(7) Uani 1 1 d . . . . .
O4 O 0.6719(4) 0.3621(7) 0.9537(7) 0.102(4) Uani 1 1 d . . . . .
O5 O 0.6471(4) 0.3413(9) 1.0774(9) 0.138(7) Uani 1 1 d . . . . .
O6 O 0.2549(3) 0.3075(4) 0.7701(5) 0.0468(17) Uani 1 1 d . . . . .
O7 O 0.2324(3) 0.1970(4) 0.7619(5) 0.0472(17) Uani 1 1 d . . . . .
O8 O 0.9997(7) 0.8673(6) 0.3473(15) 0.177(8) Uani 1 1 d . . . . .
O9 O 0.9026(7) 0.9349(9) 0.3147(18) 0.205(10) Uani 1 1 d . . . . .
Zn1 Zn 0.22819(4) 0.17637(6) 0.63204(8) 0.0425(3) Uani 1 1 d . . . . .
Zn2 Zn 0.29660(4) 0.33162(6) 0.67129(8) 0.0435(4) Uani 1 1 d . . . . .

loop_
_atom_site_aniso_label
_atom_site_aniso_U_11
_atom_site_aniso_U_22
_atom_site_aniso_U_33
_atom_site_aniso_U_23
_atom_site_aniso_U_13
_atom_site_aniso_U_12
C1 0.035(5) 0.031(5) 0.071(7) 0.003(5) 0.012(5) -0.004(4)
C2 0.043(6) 0.021(5) 0.118(11) 0.000(6) 0.016(6) -0.004(4)
C3 0.027(5) 0.043(6) 0.076(8) 0.003(5) 0.000(5) -0.011(4)
C4 0.026(4) 0.032(5) 0.049(5) 0.000(4) 0.003(4) -0.008(4)
C5 0.019(4) 0.026(4) 0.051(5) 0.007(4) 0.008(4) -0.003(3)
C6 0.028(4) 0.028(5) 0.050(5) 0.007(4) 0.012(4) -0.001(3)
C7 0.023(4) 0.033(5) 0.052(6) 0.009(4) 0.012(4) 0.002(3)
C8 0.023(4) 0.030(5) 0.046(5) 0.006(4) 0.010(4) 0.002(3)
C9 0.023(4) 0.039(5) 0.045(5) 0.013(4) 0.004(4) 0.006(4)
C10 0.026(4) 0.040(5) 0.063(6) 0.009(5) 0.008(4) 0.010(4)
C11 0.036(5) 0.031(5) 0.082(8) 0.018(5) 0.012(5) 0.013(4)
C12 0.030(5) 0.031(5) 0.060(6) 0.008(4) 0.013(4) -0.001(4)
C13 0.021(4) 0.038(5) 0.039(5) 0.013(4) 0.004(3) -0.003(3)
C14 0.020(4) 0.041(5) 0.040(5) 0.008(4) 0.001(3) -0.006(4)
C15 0.019(4) 0.046(5) 0.037(5) 0.003(4) 0.007(3) -0.002(4)
C16 0.024(5) 0.039(5) 0.078(7) 0.020(5) -0.004(5) -0.014(4)
C17 0.014(4) 0.050(6) 0.079(7) 0.018(5) 0.010(4) -0.006(4)
C18 0.033(5) 0.031(5) 0.073(7) 0.001(5) 0.005(5) 0.004(4)
C19 0.016(4) 0.049(6) 0.063(6) 0.001(5) 0.000(4) -0.001(4)
C20 0.029(4) 0.034(5) 0.030(4) 0.013(4) 0.003(3) 0.007(4)
C21 0.022(4) 0.046(5) 0.044(5) 0.007(4) 0.003(4) 0.008(4)
C22 0.025(4) 0.050(6) 0.041(5) 0.003(4) 0.000(4) 0.006(4)
C23 0.035(6) 0.072(9) 0.120(12) 0.012(8) -0.011(7) 0.008(6)
C24 0.044(8) 0.075(11) 0.33(3) 0.027(16) -0.060(14) 0.004(8)
C25 0.045(9) 0.065(10) 0.32(3) -0.009(15) -0.047(13) 0.016(8)
C26 0.035(6) 0.078(10) 0.127(13) -0.019(9) -0.019(7) 0.015(6)
C27 0.033(5) 0.067(8) 0.056(7) -0.011(6) -0.002(5) 0.009(5)
C28 0.035(5) 0.070(8) 0.056(7) -0.003(6) 0.004(5) 0.003(5)
C29 0.047(7) 0.076(9) 0.063(8) -0.007(7) -0.007(6) -0.001(6)
C30 0.092(12) 0.073(10) 0.110(13) -0.026(9) -0.010(10) -0.005(9)
C31 0.107(12) 0.053(8) 0.091(11) -0.007(8) -0.013(9) 0.020(8)
C32 0.049(7) 0.075(9) 0.056(7) -0.016(6) -0.014(5) 0.016(6)
C33 0.037(7) 0.093(12) 0.113(13) 0.020(10) -0.016(8) 0.006(8)
C34 0.030(6) 0.065(8) 0.120(13) -0.017(8) 0.004(7) 0.006(6)
C35 0.050(6) 0.044(5) 0.038(5) 0.019(4) 0.022(5) 0.042(5)
C36 0.091(9) 0.076(8) 0.040(6) 0.029(6) 0.035(6) 0.069(7)
C37 0.070(7) 0.059(7) 0.035(5) 0.007(5) 0.023(5) 0.041(6)
C38 0.023(8) 0.029(9) 0.052(11) 0.016(8) 0.014(8) 0.002(7)
C39 0.043(11) 0.038(11) 0.075(15) 0.009(10) 0.040(11) 0.007(9)
C40 0.038(9) 0.017(8) 0.043(10) -0.016(7) -0.004(8) 0.004(7)
C41 0.021(8) 0.039(10) 0.035(9) 0.006(7) 0.004(7) 0.001(7)
C42 0.031(5) 0.042(5) 0.035(5) 0.007(4) 0.007(4) 0.012(4)
N1 0.034(4) 0.022(4) 0.098(7) 0.005(4) 0.011(5) 0.000(3)
N2 0.019(3) 0.045(5) 0.040(4) 0.015(3) 0.003(3) -0.002(3)
N3 0.026(4) 0.040(4) 0.038(4) 0.003(3) 0.006(3) -0.001(3)
O1 0.054(4) 0.052(4) 0.039(4) 0.006(3) 0.014(3) 0.007(3)
O2 0.024(4) 0.146(10) 0.089(7) 0.021(7) -0.019(4) -0.005(5)
O3 0.048(6) 0.102(9) 0.250(18) 0.025(10) -0.025(8) 0.019(6)
O4 0.059(6) 0.157(11) 0.080(7) -0.021(7) 0.007(5) -0.002(7)
O5 0.040(5) 0.251(18) 0.104(9) 0.105(10) -0.006(6) -0.018(7)
O6 0.054(4) 0.038(4) 0.048(4) 0.007(3) 0.015(3) -0.004(3)
O7 0.051(4) 0.044(4) 0.051(4) -0.001(3) 0.023(3) -0.007(3)
O8 0.157(14) 0.048(7) 0.32(2) 0.028(10) 0.054(15) 0.008(8)
O9 0.140(14) 0.146(14) 0.38(3) 0.075(17) 0.154(18) 0.031(11)
Zn1 0.0250(5) 0.0488(7) 0.0453(7) -0.0020(5) -0.0018(4) 0.0044(5)
Zn2 0.0197(5) 0.0451(7) 0.0553(7) 0.0079(5) -0.0044(5) 0.0023(4)

loop_
_atom_type_symbol
_atom_type_description
_atom_type_scat_dispersion_real
_atom_type_scat_dispersion_imag
_atom_type_scat_source
C C 0.0033 0.0016 'International Tables Vol C Tables 4.2.6.8 and 6.1.1.4'
H H 0.0000 0.0000 'International Tables Vol C Tables 4.2.6.8 and 6.1.1.4'
N N 0.0061 0.0033 'International Tables Vol C Tables 4.2.6.8 and 6.1.1.4'
O O 0.0106 0.0060 'International Tables Vol C Tables 4.2.6.8 and 6.1.1.4'
Zn Zn 0.2839 1.4301 'International Tables Vol C Tables 4.2.6.8 and 6.1.1.4'

loop_
_geom_angle_atom_site_label_1
_geom_angle_atom_site_label_2
_geom_angle_atom_site_label_3
_geom_angle
_geom_angle_site_symmetry_1
_geom_angle_site_symmetry_3
_geom_angle_publ_flag
N1 C1 C2 131.2(9) . . ?
N1 C1 C6 109.1(8) . . ?
C2 C1 C6 119.7(9) . . ?
C3 C2 C1 119.0(9) . . ?
C2 C3 C4 122.0(9) . . ?
C5 C4 C3 117.7(8) . . ?
C5 C4 C15 121.6(8) . . ?
C3 C4 C15 120.6(8) . . ?
C6 C5 C4 120.6(8) . . ?
C5 C6 C1 120.9(8) . . ?
C5 C6 C7 132.8(8) . . ?
C1 C6 C7 106.3(8) . . ?
C8 C7 C12 120.5(8) . . ?
C8 C7 C6 133.5(8) . . ?
C12 C7 C6 106.0(8) . . ?
C7 C8 C9 119.7(8) . . ?
C10 C9 C8 118.5(9) . . ?
C10 C9 C20 122.6(8) . . ?
C8 C9 C20 118.9(8) . . ?
C11 C10 C9 122.5(9) . . ?
C12 C11 C10 117.6(9) . . ?
N1 C12 C11 129.6(9) . . ?
N1 C12 C7 109.3(8) . . ?
C11 C12 C7 121.1(9) . . ?
N2 C13 C14 122.6(8) . . ?
C13 C14 C15 121.9(8) . . ?
C14 C15 C16 114.8(8) . . ?
C14 C15 C4 122.6(7) . . ?
C16 C15 C4 122.6(8) . . ?
C17 C16 C15 119.6(9) . . ?
N2 C17 C16 124.6(8) . . ?
N3 C18 C19 121.6(9) . . ?
C20 C19 C18 122.6(9) . . ?
C19 C20 C21 114.5(8) . . ?
C19 C20 C9 123.5(8) . . ?
C21 C20 C9 121.8(8) . . ?
C22 C21 C20 120.1(9) . . ?
N3 C22 C21 124.1(8) . . ?
C24 C23 C28 119.1(12) . . ?
C24 C23 C33 118.8(13) . . ?
C28 C23 C33 122.1(13) . . ?
C23 C24 C25 123.4(15) . . ?
C26 C25 C24 119.3(16) . . ?
C25 C26 C27 122.0(12) . . ?
C25 C26 C34 118.7(13) . . ?
C27 C26 C34 119.3(12) . . ?
C32 C27 C26 123.2(10) . . ?
C32 C27 C28 118.1(11) . . ?
C26 C27 C28 118.7(11) . . ?
C29 C28 C23 124.8(11) . . ?
C29 C28 C27 117.9(11) . . ?
C23 C28 C27 117.3(11) . . ?
C30 C29 C28 122.9(12) . . ?
C29 C30 C31 119.0(14) . . ?
C32 C31 C30 122.0(13) . . ?
C31 C32 C27 120.1(11) . . ?
O2 C33 O3 121.6(13) . . ?
O2 C33 C23 120.7(15) . . ?
O3 C33 C23 117.6(15) . . ?
O5 C34 O4 122.4(12) . . ?
O5 C34 C26 120.5(15) . . ?
O4 C34 C26 116.8(16) . . ?
C37 C35 C36 122.8(9) 7_557 . ?
C37 C35 C42 118.5(9) 7_557 . ?
C36 C35 C42 118.6(10) . . ?
C35 C36 C37 117.8(13) . . ?
C35 C36 C41 128.2(10) . . ?
C37 C36 C41 113.7(12) . . ?
C35 C37 C36 119.4(12) 7_557 . ?
C35 C37 C38 125.6(10) 7_557 . ?
C36 C37 C38 114.7(13) . . ?
C39 C38 C37 122.2(15) . . ?
C40 C39 C38 124.1(18) . . ?
C39 C40 C41 116.9(16) . . ?
C40 C41 C36 127.6(14) . . ?
O6 C42 O7 125.6(9) . . ?
O6 C42 C35 118.7(9) . . ?
O7 C42 C35 115.7(9) . . ?
C12 N1 C1 109.3(8) . . ?
C17 N2 C13 116.5(8) . . ?
C17 N2 Zn2 126.1(6) . . ?
C13 N2 Zn2 117.4(6) . . ?
C22 N3 C18 116.8(8) . . ?
C22 N3 Zn1 126.2(6) . 8_455 ?
C18 N3 Zn1 116.6(6) . 8_455 ?
Zn1 O1 Zn2 126.0(4) . . ?
C33 O2 Zn2 121.1(11) . . ?
C34 O4 Zn2 145.1(10) . 2_656 ?
C34 O5 Zn1 112.0(11) . 8_556 ?
C42 O6 Zn2 133.9(7) . . ?
C42 O7 Zn1 127.7(6) . . ?
O1 Zn1 O7 104.1(3) . . ?
O1 Zn1 O5 126.4(6) . 8_455 ?
O7 Zn1 O5 100.7(4) . 8_455 ?
O1 Zn1 N3 106.2(3) . 8_556 ?
O7 Zn1 N3 101.6(3) . 8_556 ?
O5 Zn1 N3 114.2(5) 8_455 8_556 ?
O2 Zn2 O1 110.3(4) . . ?
O2 Zn2 N2 136.3(4) . . ?
O1 Zn2 N2 111.1(3) . . ?
O2 Zn2 O6 100.9(4) . . ?
O1 Zn2 O6 92.6(3) . . ?
N2 Zn2 O6 90.6(3) . . ?
O2 Zn2 O4 88.4(4) . 2_656 ?
O1 Zn2 O4 84.5(4) . 2_656 ?
N2 Zn2 O4 82.2(4) . 2_656 ?
O6 Zn2 O4 170.6(3) . 2_656 ?

loop_
_geom_bond_atom_site_label_1
_geom_bond_atom_site_label_2
_geom_bond_distance
_geom_bond_site_symmetry_2
_geom_bond_publ_flag
C1 N1 1.367(13) . ?
C1 C2 1.395(15) . ?
C1 C6 1.405(13) . ?
C2 C3 1.394(15) . ?
C3 C4 1.415(13) . ?
C4 C5 1.404(11) . ?
C4 C15 1.460(12) . ?
C5 C6 1.385(12) . ?
C6 C7 1.447(12) . ?
C7 C8 1.374(12) . ?
C7 C12 1.405(12) . ?
C8 C9 1.413(11) . ?
C9 C10 1.394(13) . ?
C9 C20 1.447(13) . ?
C10 C11 1.392(15) . ?
C11 C12 1.387(13) . ?
C12 N1 1.365(12) . ?
C13 N2 1.340(10) . ?
C13 C14 1.374(12) . ?
C14 C15 1.382(13) . ?
C15 C16 1.412(12) . ?
C16 C17 1.372(14) . ?
C17 N2 1.325(12) . ?
C18 N3 1.356(12) . ?
C18 C19 1.371(13) . ?
C19 C20 1.364(13) . ?
C20 C21 1.423(12) . ?
C21 C22 1.361(14) . ?
C22 N3 1.321(12) . ?
C23 C24 1.34(2) . ?
C23 C28 1.430(18) . ?
C23 C33 1.519(16) . ?
C24 C25 1.40(2) . ?
C25 C26 1.33(2) . ?
C26 C27 1.401(18) . ?
C26 C34 1.541(16) . ?
C27 C32 1.401(16) . ?
C27 C28 1.460(14) . ?
C28 C29 1.388(17) . ?
C29 C30 1.34(2) . ?
C30 C31 1.40(2) . ?
C31 C32 1.360(19) . ?
C33 O2 1.180(18) . ?
C33 O3 1.247(19) . ?
C34 O5 1.138(19) . ?
C34 O4 1.339(19) . ?
C35 C37 1.411(16) 7_557 ?
C35 C36 1.417(17) . ?
C35 C42 1.507(13) . ?
C36 C37 1.456(14) . ?
C36 C41 1.63(2) . ?
C37 C35 1.411(16) 7_557 ?
C37 C38 1.65(2) . ?
C38 C39 1.46(3) . ?
C39 C40 1.32(3) . ?
C40 C41 1.44(3) . ?
C42 O6 1.224(11) . ?
C42 O7 1.251(12) . ?
N2 Zn2 2.011(7) . ?
N3 Zn1 2.028(8) 8_455 ?
O1 Zn1 1.894(7) . ?
O1 Zn2 1.945(7) . ?
O2 Zn2 1.928(8) . ?
O4 Zn2 2.326(11) 2_656 ?
O5 Zn1 1.990(10) 8_556 ?
O6 Zn2 2.116(7) . ?
O7 Zn1 1.965(7) . ?
Zn1 O5 1.990(10) 8_455 ?
Zn1 N3 2.028(8) 8_556 ?
Zn2 O4 2.326(11) 2_656 ?
